data_4033450
loop_
_publ_author_name
'Goli, Navya'
'Kallepu, Shivakrishna'
'Mainkar, Prathama S.'
'Lakshmi, Jerripothula K.'
'Chegondi, Rambabu'
'Chandrasekhar, Srivari'

_publ_section_title
;
 Synthetic Strategy toward the Pentacyclic Core of Melodinus Alkaloids.
;
_journal_issue 4
_journal_name_full 'The Journal of organic chemistry'
_journal_page_first 2244
_journal_page_last 2249
_journal_paper_doi 10.1021/acs.joc.7b03138
_journal_volume 83
_journal_year 2018
_chemical_formula_sum 'C22 H28 N2 O4'
_chemical_formula_weight 384.46
_space_group_crystal_system triclinic
_space_group_IT_number 2
_space_group_name_Hall '-P 1'
_space_group_name_H-M_alt 'P -1'
_symmetry_space_group_name_Hall '-P 1'
_symmetry_space_group_name_H-M 'P -1'
_atom_sites_solution_hydrogens mixed
_audit_creation_method SHELXL-2014/7
_cell_angle_alpha 85.2740(5)
_cell_angle_beta 77.9640(5)
_cell_angle_gamma 88.0300(5)
_cell_formula_units_Z 2
_cell_length_a 9.7466(1)
_cell_length_b 9.7676(1)
_cell_length_c 10.70260(1)
_cell_measurement_reflns_used 9859
_cell_measurement_temperature 294(2)
_cell_measurement_theta_max 28.26
_cell_measurement_theta_min 2.73
_cell_volume 992.956(15)
_computing_cell_refinement '<i>SAINT</i> (Bruker, 2016)'
_computing_data_collection '<i>APEX3</i> (Bruker, 2016)'
_computing_data_reduction 'Bruker SAINT'
_computing_molecular_graphics 'Bruker SHELXTL'
_computing_publication_material 'Bruker SHELXTL'
_computing_structure_refinement '<i>SHELXL2014</i> (Sheldrick, 2015)'
_computing_structure_solution '<i>SHELXT</i> (Sheldrick, 2015)'
_diffrn_ambient_temperature 294(2)
_diffrn_measured_fraction_theta_full 0.999
_diffrn_measured_fraction_theta_max 0.995
_diffrn_measurement_device_type 'Bruker D8 QUEST PHOTON-100'
_diffrn_measurement_method '\w and \f'
_diffrn_radiation_type MoK\a
_diffrn_radiation_wavelength 0.71073
_diffrn_reflns_av_R_equivalents 0.0264
_diffrn_reflns_av_unetI/netI 0.0167
_diffrn_reflns_Laue_measured_fraction_full 0.999
_diffrn_reflns_Laue_measured_fraction_max 0.995
_diffrn_reflns_limit_h_max 13
_diffrn_reflns_limit_h_min -13
_diffrn_reflns_limit_k_max 13
_diffrn_reflns_limit_k_min -13
_diffrn_reflns_limit_l_max 14
_diffrn_reflns_limit_l_min -14
_diffrn_reflns_number 41903
_diffrn_reflns_point_group_measured_fraction_full 0.999
_diffrn_reflns_point_group_measured_fraction_max 0.995
_diffrn_reflns_theta_full 25.242
_diffrn_reflns_theta_max 28.447
_diffrn_reflns_theta_min 2.137
_exptl_absorpt_coefficient_mu 0.089
_exptl_absorpt_correction_T_max 0.7457
_exptl_absorpt_correction_T_min 0.7033
_exptl_absorpt_correction_type multi-scan
_exptl_absorpt_process_details 'SADABS, Bruker, 2016'
_exptl_crystal_colour colorless
_exptl_crystal_density_diffrn 1.286
_exptl_crystal_description block
_exptl_crystal_F_000 412
_exptl_crystal_size_max 0.320
_exptl_crystal_size_mid 0.280
_exptl_crystal_size_min 0.190
_refine_diff_density_max 0.237
_refine_diff_density_min -0.224
_refine_diff_density_rms 0.035
_refine_ls_extinction_coef 0.035(4)
_refine_ls_extinction_expression Fc^*^=kFc[1+0.001xFc^2^\l^3^/sin(2\q)]^-1/4^
_refine_ls_extinction_method 'SHELXL-2014/7 (Sheldrick 2014'
_refine_ls_goodness_of_fit_ref 1.040
_refine_ls_hydrogen_treatment mixed
_refine_ls_matrix_type full
_refine_ls_number_parameters 260
_refine_ls_number_reflns 4973
_refine_ls_number_restraints 0
_refine_ls_restrained_S_all 1.040
_refine_ls_R_factor_all 0.0581
_refine_ls_R_factor_gt 0.0467
_refine_ls_shift/su_max 0.000
_refine_ls_shift/su_mean 0.000
_refine_ls_structure_factor_coef Fsqd
_refine_ls_weighting_details 'w=1/[\s^2^(Fo^2^)+(0.0568P)^2^+0.2554P] where P=(Fo^2^+2Fc^2^)/3'
_refine_ls_weighting_scheme calc
_refine_ls_wR_factor_gt 0.1219
_refine_ls_wR_factor_ref 0.1298
_reflns_Friedel_coverage 0.000
_reflns_number_gt 4045
_reflns_number_total 4973
_reflns_threshold_expression 'I > 2\s(I)'
_cod_data_source_file jo7b03138_si_002.cif
_cod_data_source_block ka64_0m
_cod_depositor_comments 'Adding full bibliography for 4033450.cif.'
_cod_original_cell_volume 992.956(17)
_cod_database_code 4033450
_shelx_shelxl_version_number 2014/7
_shelx_space_group_comment
;
The symmetry employed for this shelxl refinement is uniquely defined
by the following loop, which should always be used as a source of
symmetry information in preference to the above space-group names.
They are only intended as comments.
;
_shelx_estimated_absorpt_t_min 0.972
_shelx_estimated_absorpt_t_max 0.983

loop_
_space_group_symop_operation_xyz
'x, y, z'
'-x, -y, -z'

loop_
_atom_site_label
_atom_site_type_symbol
_atom_site_fract_x
_atom_site_fract_y
_atom_site_fract_z
_atom_site_U_iso_or_equiv
_atom_site_adp_type
_atom_site_occupancy
_atom_site_site_symmetry_order
_atom_site_calc_flag
_atom_site_refinement_flags_posn
_atom_site_refinement_flags_adp
C1 C 0.78440(13) 0.57942(12) 0.66682(12) 0.0376(3) Uani 1 1 d . .
C2 C 0.76864(16) 0.47704(14) 0.58867(15) 0.0492(3) Uani 1 1 d . .
H2 H 0.7124 0.4948 0.5287 0.059 Uiso 1 1 calc R U
C3 C 0.83335(17) 0.35023(14) 0.59684(16) 0.0558(4) Uani 1 1 d . .
H3 H 0.8225 0.2844 0.5418 0.067 Uiso 1 1 calc R U
C4 C 0.91379(17) 0.32188(15) 0.68655(16) 0.0553(4) Uani 1 1 d . .
H4 H 0.9567 0.2359 0.6936 0.066 Uiso 1 1 calc R U
C5 C 0.93118(15) 0.41937(15) 0.76573(14) 0.0508(3) Uani 1 1 d . .
H5 H 0.9831 0.3983 0.8287 0.061 Uiso 1 1 calc R U
C6 C 0.87200(13) 0.55005(13) 0.75330(12) 0.0408(3) Uani 1 1 d . .
C7 C 0.78334(14) 0.75066(14) 0.86585(13) 0.0423(3) Uani 1 1 d . .
H7 H 0.8202 0.8232 0.9070 0.051 Uiso 1 1 calc R U
C8 C 0.74499(13) 0.81699(12) 0.74401(12) 0.0368(3) Uani 1 1 d . .
H8 H 0.6657 0.8806 0.7682 0.044 Uiso 1 1 calc R U
C9 C 0.70303(12) 0.71417(12) 0.65859(12) 0.0349(3) Uani 1 1 d . .
C10 C 0.54305(13) 0.69129(14) 0.68328(14) 0.0449(3) Uani 1 1 d . .
H10A H 0.5202 0.5997 0.7227 0.054 Uiso 1 1 calc R U
H10B H 0.4925 0.7579 0.7390 0.054 Uiso 1 1 calc R U
C11 C 0.50638(15) 0.70956(15) 0.55288(16) 0.0516(4) Uani 1 1 d . .
H11A H 0.5185 0.6237 0.5120 0.062 Uiso 1 1 calc R U
H11B H 0.4100 0.7416 0.5594 0.062 Uiso 1 1 calc R U
C12 C 0.73720(13) 0.78903(12) 0.52188(12) 0.0385(3) Uani 1 1 d . .
H12 H 0.8008 0.7325 0.4628 0.046 Uiso 1 1 calc R U
C13 C 0.80725(14) 0.92508(13) 0.53427(14) 0.0449(3) Uani 1 1 d . .
H13 H 0.8834 0.9467 0.4603 0.054 Uiso 1 1 calc R U
C14 C 0.86291(14) 0.89632(14) 0.65527(13) 0.0444(3) Uani 1 1 d . .
H14A H 0.8804 0.9810 0.6904 0.053 Uiso 1 1 calc R U
H14B H 0.9489 0.8416 0.6399 0.053 Uiso 1 1 calc R U
C15 C 1.02151(16) 0.67577(19) 0.86408(15) 0.0571(4) Uani 1 1 d . .
C16 C 1.15342(17) 0.6112(2) 0.7944(2) 0.0751(5) Uani 1 1 d . .
H16A H 1.1383 0.5806 0.7155 0.113 Uiso 1 1 calc R U
H16B H 1.1799 0.5342 0.8466 0.113 Uiso 1 1 calc R U
H16C H 1.2269 0.6774 0.7764 0.113 Uiso 1 1 calc R U
C17 C 0.66128(15) 0.68816(14) 0.96273(13) 0.0456(3) Uani 1 1 d . .
C18 C 0.42615(17) 0.73613(17) 1.06526(16) 0.0590(4) Uani 1 1 d . .
H18A H 0.4464 0.7083 1.1488 0.071 Uiso 1 1 calc R U
H18B H 0.3820 0.6605 1.0364 0.071 Uiso 1 1 calc R U
C19 C 0.3351(2) 0.8574(2) 1.0720(3) 0.1030(9) Uani 1 1 d . .
H19A H 0.3205 0.8867 0.9878 0.154 Uiso 1 1 calc R U
H19B H 0.3781 0.9297 1.1048 0.154 Uiso 1 1 calc R U
H19C H 0.2466 0.8359 1.1276 0.154 Uiso 1 1 calc R U
C20 C 0.6145(2) 0.81172(19) 0.34315(16) 0.0651(5) Uani 1 1 d . .
H20A H 0.5209 0.8180 0.3251 0.078 Uiso 1 1 calc R U
H20B H 0.6563 0.7250 0.3150 0.078 Uiso 1 1 calc R U
C21 C 0.6989(2) 0.9256(2) 0.26847(17) 0.0757(6) Uani 1 1 d . .
H21 H 0.6690 1.0146 0.2864 0.091 Uiso 1 1 calc R U
C22 C 0.8109(3) 0.9119(3) 0.18039(19) 0.0923(7) Uani 1 1 d . .
H22A H 0.8446 0.8247 0.1594 0.111 Uiso 1 1 calc R U
H22B H 0.8576 0.9893 0.1381 0.111 Uiso 1 1 calc R U
N1 N 0.89594(11) 0.65118(12) 0.83317(11) 0.0450(3) Uani 1 1 d . .
N2 N 0.60364(12) 0.81204(11) 0.48082(11) 0.0452(3) Uani 1 1 d . .
O1 O 1.02694(14) 0.75612(17) 0.94289(14) 0.0851(4) Uani 1 1 d . .
O2 O 0.66263(14) 0.58000(13) 1.02225(13) 0.0760(4) Uani 1 1 d . .
O3 O 0.55353(11) 0.77416(11) 0.97475(10) 0.0555(3) Uani 1 1 d . .
O4 O 0.70648(14) 1.03344(10) 0.55057(12) 0.0588(3) Uani 1 1 d . .
H4O H 0.641(2) 1.001(2) 0.527(2) 0.086(7) Uiso 1 1 d . .

loop_
_atom_site_aniso_label
_atom_site_aniso_U_11
_atom_site_aniso_U_22
_atom_site_aniso_U_33
_atom_site_aniso_U_23
_atom_site_aniso_U_13
_atom_site_aniso_U_12
C1 0.0348(6) 0.0317(6) 0.0454(7) -0.0028(5) -0.0065(5) 0.0008(4)
C2 0.0517(8) 0.0377(7) 0.0613(8) -0.0090(6) -0.0172(6) 0.0014(6)
C3 0.0615(9) 0.0352(7) 0.0701(10) -0.0133(6) -0.0097(7) 0.0028(6)
C4 0.0559(9) 0.0368(7) 0.0660(9) -0.0003(6) 0.0004(7) 0.0125(6)
C5 0.0473(7) 0.0505(8) 0.0507(7) 0.0026(6) -0.0062(6) 0.0150(6)
C6 0.0371(6) 0.0420(6) 0.0414(6) -0.0040(5) -0.0044(5) 0.0065(5)
C7 0.0406(7) 0.0437(7) 0.0440(7) -0.0106(5) -0.0099(5) 0.0049(5)
C8 0.0340(6) 0.0341(6) 0.0426(6) -0.0069(5) -0.0070(5) 0.0015(4)
C9 0.0311(5) 0.0308(5) 0.0431(6) -0.0041(5) -0.0079(5) 0.0003(4)
C10 0.0325(6) 0.0418(7) 0.0601(8) -0.0013(6) -0.0097(5) -0.0031(5)
C11 0.0431(7) 0.0445(7) 0.0733(10) -0.0076(7) -0.0249(7) -0.0010(6)
C12 0.0388(6) 0.0343(6) 0.0422(6) -0.0045(5) -0.0084(5) 0.0032(5)
C13 0.0437(7) 0.0378(6) 0.0511(7) 0.0008(5) -0.0057(6) -0.0060(5)
C14 0.0398(7) 0.0405(7) 0.0531(7) -0.0057(5) -0.0082(6) -0.0082(5)
C15 0.0475(8) 0.0787(11) 0.0495(8) -0.0100(7) -0.0200(6) 0.0092(7)
C16 0.0425(8) 0.1042(15) 0.0819(12) -0.0184(11) -0.0184(8) 0.0144(9)
C17 0.0504(8) 0.0454(7) 0.0411(7) -0.0060(5) -0.0098(6) 0.0067(6)
C18 0.0562(9) 0.0562(9) 0.0550(8) 0.0003(7) 0.0088(7) -0.0030(7)
C19 0.0711(13) 0.0734(13) 0.131(2) 0.0142(13) 0.0441(13) 0.0151(10)
C20 0.0813(12) 0.0672(10) 0.0552(9) -0.0133(8) -0.0325(8) 0.0167(9)
C21 0.1071(16) 0.0724(12) 0.0470(9) -0.0009(8) -0.0203(9) 0.0245(11)
C22 0.1075(17) 0.1152(18) 0.0542(10) 0.0004(11) -0.0230(11) 0.0190(14)
N1 0.0388(6) 0.0522(6) 0.0461(6) -0.0099(5) -0.0128(5) 0.0102(5)
N2 0.0486(6) 0.0417(6) 0.0492(6) -0.0052(5) -0.0194(5) 0.0046(5)
O1 0.0671(8) 0.1194(12) 0.0840(9) -0.0440(8) -0.0393(7) 0.0141(8)
O2 0.0757(8) 0.0635(7) 0.0762(8) 0.0209(6) 0.0003(6) 0.0166(6)
O3 0.0486(6) 0.0503(6) 0.0569(6) 0.0036(4) 0.0091(4) 0.0082(4)
O4 0.0679(7) 0.0328(5) 0.0806(8) -0.0053(5) -0.0264(6) 0.0030(5)

loop_
_atom_type_symbol
_atom_type_description
_atom_type_scat_dispersion_real
_atom_type_scat_dispersion_imag
_atom_type_scat_source
H H 0.0000 0.0000 'International Tables Vol C Tables 4.2.6.8 and 6.1.1.4'
C C 0.0033 0.0016 'International Tables Vol C Tables 4.2.6.8 and 6.1.1.4'
O O 0.0106 0.0060 'International Tables Vol C Tables 4.2.6.8 and 6.1.1.4'
N N 0.0061 0.0033 'International Tables Vol C Tables 4.2.6.8 and 6.1.1.4'

loop_
_geom_angle_atom_site_label_1
_geom_angle_atom_site_label_2
_geom_angle_atom_site_label_3
_geom_angle
C2 C1 C6 117.15(11)
C2 C1 C9 119.65(11)
C6 C1 C9 123.15(11)
C3 C2 C1 122.28(14)
C3 C2 H2 118.9
C1 C2 H2 118.9
C4 C3 C2 119.39(14)
C4 C3 H3 120.3
C2 C3 H3 120.3
C5 C4 C3 120.14(13)
C5 C4 H4 119.9
C3 C4 H4 119.9
C4 C5 C6 120.63(14)
C4 C5 H5 119.7
C6 C5 H5 119.7
C5 C6 C1 120.19(12)
C5 C6 N1 119.67(12)
C1 C6 N1 120.07(11)
N1 C7 C17 111.40(11)
N1 C7 C8 109.46(10)
C17 C7 C8 114.61(11)
N1 C7 H7 107.0
C17 C7 H7 107.0
C8 C7 H7 107.0
C7 C8 C14 114.42(11)
C7 C8 C9 113.82(10)
C14 C8 C9 103.63(10)
C7 C8 H8 108.2
C14 C8 H8 108.2
C9 C8 H8 108.2
C1 C9 C8 111.19(10)
C1 C9 C10 111.73(10)
C8 C9 C10 113.56(10)
C1 C9 C12 112.21(10)
C8 C9 C12 103.89(9)
C10 C9 C12 103.79(10)
C11 C10 C9 105.06(11)
C11 C10 H10A 110.7
C9 C10 H10A 110.7
C11 C10 H10B 110.7
C9 C10 H10B 110.7
H10A C10 H10B 108.8
N2 C11 C10 104.89(10)
N2 C11 H11A 110.8
C10 C11 H11A 110.8
N2 C11 H11B 110.8
C10 C11 H11B 110.8
H11A C11 H11B 108.8
N2 C12 C13 112.04(10)
N2 C12 C9 106.76(10)
C13 C12 C9 106.60(10)
N2 C12 H12 110.4
C13 C12 H12 110.4
C9 C12 H12 110.4
O4 C13 C14 109.48(12)
O4 C13 C12 110.58(11)
C14 C13 C12 103.05(10)
O4 C13 H13 111.1
C14 C13 H13 111.1
C12 C13 H13 111.1
C13 C14 C8 102.95(10)
C13 C14 H14A 111.2
C8 C14 H14A 111.2
C13 C14 H14B 111.2
C8 C14 H14B 111.2
H14A C14 H14B 109.1
O1 C15 N1 119.88(14)
O1 C15 C16 119.79(15)
N1 C15 C16 120.20(14)
C15 C16 H16A 109.5
C15 C16 H16B 109.5
H16A C16 H16B 109.5
C15 C16 H16C 109.5
H16A C16 H16C 109.5
H16B C16 H16C 109.5
O2 C17 O3 124.61(14)
O2 C17 C7 125.87(13)
O3 C17 C7 109.49(11)
O3 C18 C19 106.22(13)
O3 C18 H18A 110.5
C19 C18 H18A 110.5
O3 C18 H18B 110.5
C19 C18 H18B 110.5
H18A C18 H18B 108.7
C18 C19 H19A 109.5
C18 C19 H19B 109.5
H19A C19 H19B 109.5
C18 C19 H19C 109.5
H19A C19 H19C 109.5
H19B C19 H19C 109.5
N2 C20 C21 113.50(14)
N2 C20 H20A 108.9
C21 C20 H20A 108.9
N2 C20 H20B 108.9
C21 C20 H20B 108.9
H20A C20 H20B 107.7
C22 C21 C20 125.7(2)
C22 C21 H21 117.1
C20 C21 H21 117.1
C21 C22 H22A 120.0
C21 C22 H22B 120.0
H22A C22 H22B 120.0
C15 N1 C6 125.69(12)
C15 N1 C7 117.58(12)
C6 N1 C7 115.84(10)
C20 N2 C11 112.35(12)
C20 N2 C12 114.22(12)
C11 N2 C12 107.33(10)
C17 O3 C18 118.69(12)
C13 O4 H4O 101.8(16)

loop_
_geom_bond_atom_site_label_1
_geom_bond_atom_site_label_2
_geom_bond_distance
C1 C2 1.3875(18)
C1 C6 1.3918(18)
C1 C9 1.5190(16)
C2 C3 1.3752(19)
C2 H2 0.9300
C3 C4 1.367(2)
C3 H3 0.9300
C4 C5 1.363(2)
C4 H4 0.9300
C5 C6 1.3904(18)
C5 H5 0.9300
C6 N1 1.4139(17)
C7 N1 1.4469(16)
C7 C17 1.515(2)
C7 C8 1.5189(18)
C7 H7 0.9800
C8 C14 1.5192(18)
C8 C9 1.5321(16)
C8 H8 0.9800
C9 C10 1.5471(17)
C9 C12 1.5568(17)
C10 C11 1.507(2)
C10 H10A 0.9700
C10 H10B 0.9700
C11 N2 1.4589(19)
C11 H11A 0.9700
C11 H11B 0.9700
C12 N2 1.4631(16)
C12 C13 1.5423(18)
C12 H12 0.9800
C13 O4 1.4153(17)
C13 C14 1.508(2)
C13 H13 0.9800
C14 H14A 0.9700
C14 H14B 0.9700
C15 O1 1.209(2)
C15 N1 1.3665(19)
C15 C16 1.493(2)
C16 H16A 0.9600
C16 H16B 0.9600
C16 H16C 0.9600
C17 O2 1.1890(17)
C17 O3 1.3137(16)
C18 O3 1.4452(17)
C18 C19 1.452(3)
C18 H18A 0.9700
C18 H18B 0.9700
C19 H19A 0.9600
C19 H19B 0.9600
C19 H19C 0.9600
C20 N2 1.4553(19)
C20 C21 1.482(3)
C20 H20A 0.9700
C20 H20B 0.9700
C21 C22 1.296(3)
C21 H21 0.9300
C22 H22A 0.9300
C22 H22B 0.9300
O4 H4O 0.81(2)

loop_
_geom_hbond_atom_site_label_D
_geom_hbond_atom_site_label_H
_geom_hbond_atom_site_label_A
_geom_hbond_distance_DH
_geom_hbond_distance_HA
_geom_hbond_distance_DA
_geom_hbond_angle_DHA
O4 H4O N2 0.81(2) 2.02(2) 2.6393(16) 133(2)

loop_
_geom_torsion_atom_site_label_1
_geom_torsion_atom_site_label_2
_geom_torsion_atom_site_label_3
_geom_torsion_atom_site_label_4
_geom_torsion
C6 C1 C2 C3 1.5(2)
C9 C1 C2 C3 -176.27(13)
C1 C2 C3 C4 1.4(2)
C2 C3 C4 C5 -1.0(2)
C3 C4 C5 C6 -2.4(2)
C4 C5 C6 C1 5.4(2)
C4 C5 C6 N1 -177.54(13)
C2 C1 C6 C5 -4.80(19)
C9 C1 C6 C5 172.83(12)
C2 C1 C6 N1 178.16(12)
C9 C1 C6 N1 -4.20(19)
N1 C7 C8 C14 -61.97(14)
C17 C7 C8 C14 172.05(11)
N1 C7 C8 C9 56.93(14)
C17 C7 C8 C9 -69.05(14)
C2 C1 C9 C8 -175.11(12)
C6 C1 C9 C8 7.31(17)
C2 C1 C9 C10 56.87(16)
C6 C1 C9 C10 -120.71(13)
C2 C1 C9 C12 -59.23(15)
C6 C1 C9 C12 123.19(13)
C7 C8 C9 C1 -33.42(14)
C14 C8 C9 C1 91.47(12)
C7 C8 C9 C10 93.60(12)
C14 C8 C9 C10 -141.50(11)
C7 C8 C9 C12 -154.33(10)
C14 C8 C9 C12 -29.43(12)
C1 C9 C10 C11 -103.66(12)
C8 C9 C10 C11 129.59(11)
C12 C9 C10 C11 17.46(13)
C9 C10 C11 N2 -32.41(14)
C1 C9 C12 N2 124.19(10)
C8 C9 C12 N2 -115.60(10)
C10 C9 C12 N2 3.39(12)
C1 C9 C12 C13 -115.90(11)
C8 C9 C12 C13 4.32(12)
C10 C9 C12 C13 123.31(11)
N2 C12 C13 O4 22.03(15)
C9 C12 C13 O4 -94.42(12)
N2 C12 C13 C14 138.94(11)
C9 C12 C13 C14 22.50(13)
O4 C13 C14 C8 76.69(13)
C12 C13 C14 C8 -41.01(13)
C7 C8 C14 C13 169.00(10)
C9 C8 C14 C13 44.50(12)
N1 C7 C17 O2 11.9(2)
C8 C7 C17 O2 136.88(16)
N1 C7 C17 O3 -170.21(11)
C8 C7 C17 O3 -45.24(15)
N2 C20 C21 C22 121.1(2)
O1 C15 N1 C6 -173.00(16)
C16 C15 N1 C6 11.2(2)
O1 C15 N1 C7 18.3(2)
C16 C15 N1 C7 -157.45(16)
C5 C6 N1 C15 42.7(2)
C1 C6 N1 C15 -140.20(15)
C5 C6 N1 C7 -148.39(13)
C1 C6 N1 C7 28.66(17)
C17 C7 N1 C15 -116.38(14)
C8 C7 N1 C15 115.82(14)
C17 C7 N1 C6 73.82(14)
C8 C7 N1 C6 -53.98(15)
C21 C20 N2 C11 173.01(14)
C21 C20 N2 C12 -64.44(17)
C10 C11 N2 C20 161.84(12)
C10 C11 N2 C12 35.48(14)
C13 C12 N2 C20 94.39(14)
C9 C12 N2 C20 -149.26(12)
C13 C12 N2 C11 -140.36(11)
C9 C12 N2 C11 -24.01(13)
O2 C17 O3 C18 -0.6(2)
C7 C17 O3 C18 -178.54(12)
C19 C18 O3 C17 171.46(18)
